data_2022942
loop_
_publ_author_name
'Khan, Sultana Shakila'
'Howlader, Md. Belayet Hossain'
'Sheikh, Md. Chanmiya'
'Miyatake, Ryuta'
'Zangrando, Ennio'
'Ansary, Md. Rezaul Haque'

_publ_section_title
;
 Crystal structure of S-n-octyl 3-(1-phenylethylidene)dithiocarbazate and
 of its bis-chelated nickel(II) complex
;
_journal_coeditor_code ZV2030
_journal_issue 12
_journal_name_full 'Acta Crystallographica Section E Crystallographic Communications'
_journal_page_first 1137
_journal_page_last 1141
_journal_paper_doi 10.1107/S2056989023009726
_journal_volume 79
_journal_year 2023
_chemical_formula_iupac '[Ni (C17 H25 N2 S2)2]'
_chemical_formula_moiety 'C34 H50 N4 Ni S4'
_chemical_formula_sum 'C34 H50 N4 Ni S4'
_chemical_formula_weight 701.73
_chemical_name_systematic
;
Bis[<i>S</i>-<i>n</i>-octyl 3-(1-phenylethylidene)dithiocarbazato]nickel(II)
;
_space_group_crystal_system monoclinic
_space_group_IT_number 14
_space_group_name_Hall '-P 2yn'
_space_group_name_H-M_alt 'P 1 21/n 1'
_atom_sites_solution_hydrogens geom
_audit_creation_method SHELXL-2019/2
_cell_angle_alpha 90
_cell_angle_beta 114.000(8)
_cell_angle_gamma 90
_cell_formula_units_Z 4
_cell_length_a 13.6399(3)
_cell_length_b 17.6532(5)
_cell_length_c 16.7596(3)
_cell_measurement_reflns_used 26150
_cell_measurement_temperature 173(2)
_cell_measurement_theta_max 27.46
_cell_measurement_theta_min 1.76
_cell_volume 3686.6(3)
_computing_cell_refinement
;
RAPID-AUTO (Rigaku, 2018)
;
_computing_data_collection
;
RAPID-AUTO (Rigaku, 2018)
;
_computing_data_reduction
;
RAPID-AUTO (Rigaku, 2018)
;
_computing_molecular_graphics
;
DIAMOND (Brandenburg, 1999)
;
_computing_publication_material
;
WinGX 2018.3 (Farrugia, 2012)
;
_computing_structure_refinement
;
<i>SHELXL2019/2</i> (Sheldrick, 2015b)
;
_computing_structure_solution
;
<i>SHELXT2018/2</i> (Sheldrick, 2015a)
;
_diffrn_ambient_temperature 173(2)
_diffrn_detector_area_resol_mean 10.000
_diffrn_measured_fraction_theta_full 0.998
_diffrn_measured_fraction_theta_max 0.997
_diffrn_measurement_device_type 'Rigaku R-AXIS RAPID'
_diffrn_measurement_method \w
_diffrn_radiation_type MoK\a
_diffrn_radiation_wavelength 0.71075
_diffrn_reflns_av_R_equivalents 0.0383
_diffrn_reflns_av_unetI/netI 0.0319
_diffrn_reflns_limit_h_max 17
_diffrn_reflns_limit_h_min -17
_diffrn_reflns_limit_k_max 22
_diffrn_reflns_limit_k_min -22
_diffrn_reflns_limit_l_max 21
_diffrn_reflns_limit_l_min -20
_diffrn_reflns_number 35807
_diffrn_reflns_theta_full 25.242
_diffrn_reflns_theta_max 27.464
_diffrn_reflns_theta_min 1.761
_exptl_absorpt_coefficient_mu 0.781
_exptl_absorpt_correction_T_max 0.977
_exptl_absorpt_correction_T_min 0.737
_exptl_absorpt_correction_type multi-scan
_exptl_absorpt_process_details
;
(ABSCOR; Higashi, 1995)
;
_exptl_crystal_colour green
_exptl_crystal_density_diffrn 1.264
_exptl_crystal_description needle
_exptl_crystal_F_000 1496
_exptl_crystal_size_max 0.270
_exptl_crystal_size_mid 0.090
_exptl_crystal_size_min 0.030
_refine_diff_density_max 0.596
_refine_diff_density_min -0.246
_refine_ls_extinction_method none
_refine_ls_goodness_of_fit_ref 1.039
_refine_ls_hydrogen_treatment constr
_refine_ls_matrix_type full
_refine_ls_number_parameters 392
_refine_ls_number_reflns 8419
_refine_ls_number_restraints 0
_refine_ls_restrained_S_all 1.039
_refine_ls_R_factor_all 0.0589
_refine_ls_R_factor_gt 0.0416
_refine_ls_shift/su_max 0.001
_refine_ls_shift/su_mean 0.000
_refine_ls_structure_factor_coef Fsqd
_refine_ls_weighting_details 'w=1/[\s^2^(Fo^2^)+(0.0435P)^2^+1.4889P] where P=(Fo^2^+2Fc^2^)/3'
_refine_ls_weighting_scheme calc
_refine_ls_wR_factor_gt 0.0903
_refine_ls_wR_factor_ref 0.0963
_reflns_number_gt 6674
_reflns_number_total 8419
_reflns_threshold_expression 'I > 2\s(I)'
_cod_data_source_file zv2030sup1.cif
_cod_data_source_block NiL2
_cod_depositor_comments 'Adding full bibliography for 2022941--2022942.cif.'
_cod_original_sg_symbol_H-M 'P 21/n'
_cod_database_code 2022942
_cod_database_fobs_code 2022942
_shelx_space_group_comment
;
The symmetry employed for this shelxl refinement is uniquely defined
by the following loop, which should always be used as a source of
symmetry information in preference to the above space-group names.
They are only intended as comments.
;
_shelx_estimated_absorpt_t_min 0.817
_shelx_estimated_absorpt_t_max 0.977

loop_
_space_group_symop_operation_xyz
'x, y, z'
'-x+1/2, y+1/2, -z+1/2'
'-x, -y, -z'
'x-1/2, -y-1/2, z-1/2'

loop_
_atom_site_type_symbol
_atom_site_label
_atom_site_fract_x
_atom_site_fract_y
_atom_site_fract_z
_atom_site_U_iso_or_equiv
_atom_site_adp_type
_atom_site_calc_flag
_atom_site_occupancy
_atom_site_disorder_assembly
_atom_site_disorder_group
Ni Ni1 0.74039(2) 0.25330(2) 0.25385(2) 0.03168(8) Uani d 1 . .
S S1 0.84963(5) 0.16206(3) 0.31516(4) 0.04322(14) Uani d 1 . .
S S2 1.08344(5) 0.17784(3) 0.40403(4) 0.05019(16) Uani d 1 . .
S S3 0.61639(5) 0.17236(3) 0.18452(4) 0.04295(14) Uani d 1 . .
S S4 0.38828(5) 0.20819(3) 0.08597(4) 0.04600(14) Uani d 1 . .
N N1 0.84293(13) 0.31828(8) 0.34158(10) 0.0311(3) Uani d 1 . .
N N2 0.95110(13) 0.29419(9) 0.37651(10) 0.0357(4) Uani d 1 . .
N N3 0.65212(13) 0.32728(8) 0.17072(10) 0.0301(3) Uani d 1 . .
N N4 0.54030(13) 0.31270(9) 0.13143(10) 0.0345(4) Uani d 1 . .
C C1 0.71951(16) 0.41247(10) 0.34871(12) 0.0313(4) Uani d 1 . .
C C2 0.63589(16) 0.36389(11) 0.34242(12) 0.0353(4) Uani d 1 . .
H H2 0.649382 0.311221 0.352804 0.042 Uiso calc 1 . .
C C3 0.53335(17) 0.39187(12) 0.32114(14) 0.0423(5) Uani d 1 . .
H H3 0.476887 0.358265 0.316505 0.051 Uiso calc 1 . .
C C4 0.51303(18) 0.46818(13) 0.30670(15) 0.0455(5) Uani d 1 . .
H H4 0.442648 0.487096 0.292229 0.055 Uiso calc 1 . .
C C5 0.59488(19) 0.51736(12) 0.31323(15) 0.0456(5) Uani d 1 . .
H H5 0.580546 0.569943 0.302850 0.055 Uiso calc 1 . .
C C6 0.69736(17) 0.49012(10) 0.33480(13) 0.0369(4) Uani d 1 . .
H H6 0.753509 0.524340 0.340292 0.044 Uiso calc 1 . .
C C7 0.82927(16) 0.38357(10) 0.37186(12) 0.0316(4) Uani d 1 . .
C C8 0.92187(17) 0.43050(11) 0.43057(14) 0.0405(5) Uani d 1 . .
H H8A 0.967649 0.400021 0.480793 0.049 Uiso calc 1 . .
H H8B 0.894927 0.474549 0.451068 0.049 Uiso calc 1 . .
H H8C 0.963667 0.447671 0.398296 0.049 Uiso calc 1 . .
C C9 0.95825(17) 0.22217(11) 0.36603(13) 0.0367(4) Uani d 1 . .
C C10 1.17362(18) 0.25061(14) 0.46973(15) 0.0509(6) Uani d 1 . .
H H10A 1.140263 0.275184 0.505639 0.061 Uiso calc 1 . .
H H10B 1.240558 0.225943 0.510265 0.061 Uiso calc 1 . .
C C11 1.20302(19) 0.31163(14) 0.41984(15) 0.0513(6) Uani d 1 . .
H H11A 1.138161 0.341163 0.384373 0.062 Uiso calc 1 . .
H H11B 1.230706 0.287810 0.379651 0.062 Uiso calc 1 . .
C C12 1.2880(2) 0.36459(17) 0.48235(18) 0.0684(8) Uani d 1 . .
H H12A 1.261218 0.385392 0.524572 0.082 Uiso calc 1 . .
H H12B 1.353331 0.334666 0.515807 0.082 Uiso calc 1 . .
C C13 1.3188(2) 0.43029(17) 0.4382(2) 0.0740(8) Uani d 1 . .
H H13A 1.389438 0.450271 0.478590 0.089 Uiso calc 1 . .
H H13B 1.326489 0.411161 0.385544 0.089 Uiso calc 1 . .
C C14 1.2390(2) 0.49362(15) 0.41222(17) 0.0594(7) Uani d 1 . .
H H14A 1.239582 0.517821 0.465697 0.071 Uiso calc 1 . .
H H14B 1.166457 0.472263 0.379554 0.071 Uiso calc 1 . .
C C15 1.2602(2) 0.55481(15) 0.35546(16) 0.0587(7) Uani d 1 . .
H H15A 1.269751 0.529466 0.306412 0.070 Uiso calc 1 . .
H H15B 1.195840 0.587481 0.330127 0.070 Uiso calc 1 . .
C C16 1.3558(2) 0.60421(18) 0.40216(18) 0.0683(7) Uani d 1 . .
H H16A 1.420947 0.572151 0.424799 0.082 Uiso calc 1 . .
H H16B 1.348212 0.627938 0.452884 0.082 Uiso calc 1 . .
C C17 1.3710(3) 0.66657(19) 0.3449(2) 0.0846(9) Uani d 1 . .
H H17A 1.432010 0.698486 0.380235 0.102 Uiso calc 1 . .
H H17B 1.305876 0.697621 0.320527 0.102 Uiso calc 1 . .
H H17C 1.384727 0.643577 0.297226 0.102 Uiso calc 1 . .
C C18 0.79429(16) 0.40675(10) 0.17028(12) 0.0311(4) Uani d 1 . .
C C19 0.86459(16) 0.34878(11) 0.17231(12) 0.0341(4) Uani d 1 . .
H H19 0.838889 0.298260 0.159744 0.041 Uiso calc 1 . .
C C20 0.97162(17) 0.36419(13) 0.19250(13) 0.0414(5) Uani d 1 . .
H H20 1.019032 0.324289 0.193909 0.050 Uiso calc 1 . .
C C21 1.00957(18) 0.43770(14) 0.21063(14) 0.0455(5) Uani d 1 . .
H H21 1.082960 0.448151 0.224205 0.055 Uiso calc 1 . .
C C22 0.94112(19) 0.49591(13) 0.20904(14) 0.0457(5) Uani d 1 . .
H H22 0.967704 0.546150 0.222558 0.055 Uiso calc 1 . .
C C23 0.83347(17) 0.48093(11) 0.18769(13) 0.0372(4) Uani d 1 . .
H H23 0.786094 0.521277 0.184876 0.045 Uiso calc 1 . .
C C24 0.67924(16) 0.39092(10) 0.14602(12) 0.0309(4) Uani d 1 . .
C C25 0.59705(17) 0.44680(11) 0.09090(14) 0.0386(5) Uani d 1 . .
H H25A 0.553452 0.423904 0.034202 0.046 Uiso calc 1 . .
H H25B 0.633169 0.491993 0.082072 0.046 Uiso calc 1 . .
H H25C 0.550715 0.461094 0.120355 0.046 Uiso calc 1 . .
C C26 0.52026(17) 0.24162(11) 0.13485(13) 0.0358(4) Uani d 1 . .
C C27 0.31613(18) 0.29143(12) 0.02909(14) 0.0436(5) Uani d 1 . .
H H27A 0.358150 0.316283 0.000245 0.052 Uiso calc 1 . .
H H27B 0.246964 0.275151 -0.017279 0.052 Uiso calc 1 . .
C C28 0.29357(18) 0.34919(12) 0.08641(14) 0.0436(5) Uani d 1 . .
H H28A 0.245687 0.326397 0.111130 0.052 Uiso calc 1 . .
H H28B 0.361711 0.363080 0.135586 0.052 Uiso calc 1 . .
C C29 0.24138(18) 0.41999(12) 0.03573(14) 0.0437(5) Uani d 1 . .
H H29A 0.290487 0.443173 0.012497 0.052 Uiso calc 1 . .
H H29B 0.174836 0.405413 -0.014688 0.052 Uiso calc 1 . .
C C30 0.2140(2) 0.47840(13) 0.08941(15) 0.0488(5) Uani d 1 . .
H H30A 0.170690 0.453715 0.117230 0.059 Uiso calc 1 . .
H H30B 0.281430 0.496272 0.136649 0.059 Uiso calc 1 . .
C C31 0.15295(19) 0.54626(12) 0.03832(15) 0.0456(5) Uani d 1 . .
H H31A 0.197589 0.572328 0.012675 0.055 Uiso calc 1 . .
H H31B 0.087024 0.528287 -0.010493 0.055 Uiso calc 1 . .
C C32 0.1218(2) 0.60272(13) 0.09154(15) 0.0516(6) Uani d 1 . .
H H32A 0.083050 0.575616 0.121678 0.062 Uiso calc 1 . .
H H32B 0.187996 0.624210 0.136973 0.062 Uiso calc 1 . .
C C33 0.0526(2) 0.66669(14) 0.03960(17) 0.0542(6) Uani d 1 . .
H H33A -0.013476 0.645405 -0.006231 0.065 Uiso calc 1 . .
H H33B 0.091524 0.694443 0.010095 0.065 Uiso calc 1 . .
C C34 0.0215(2) 0.72192(17) 0.0943(2) 0.0741(8) Uani d 1 . .
H H34A -0.018940 0.695217 0.122478 0.089 Uiso calc 1 . .
H H34B -0.023206 0.762201 0.056803 0.089 Uiso calc 1 . .
H H34C 0.086370 0.744135 0.139102 0.089 Uiso calc 1 . .

loop_
_atom_site_aniso_label
_atom_site_aniso_U_11
_atom_site_aniso_U_22
_atom_site_aniso_U_33
_atom_site_aniso_U_12
_atom_site_aniso_U_13
_atom_site_aniso_U_23
Ni1 0.04200(15) 0.01830(12) 0.03551(14) 0.00075(10) 0.01657(11) 0.00046(9)
S1 0.0548(3) 0.0224(2) 0.0521(3) 0.0068(2) 0.0213(3) 0.0038(2)
S2 0.0516(4) 0.0419(3) 0.0579(4) 0.0196(3) 0.0231(3) 0.0148(3)
S3 0.0504(3) 0.0206(2) 0.0551(3) -0.0034(2) 0.0186(3) -0.0014(2)
S4 0.0446(3) 0.0315(3) 0.0624(4) -0.0102(2) 0.0223(3) -0.0078(2)
N1 0.0366(9) 0.0239(7) 0.0340(9) 0.0022(6) 0.0156(7) 0.0030(6)
N2 0.0384(9) 0.0319(9) 0.0361(9) 0.0075(7) 0.0142(7) 0.0052(7)
N3 0.0372(9) 0.0213(7) 0.0337(8) -0.0018(6) 0.0164(7) -0.0028(6)
N4 0.0381(9) 0.0254(8) 0.0395(9) -0.0036(7) 0.0155(7) -0.0018(6)
C1 0.0429(11) 0.0253(9) 0.0295(10) 0.0009(8) 0.0187(8) -0.0022(7)
C2 0.0466(12) 0.0269(9) 0.0363(11) -0.0003(8) 0.0207(9) 0.0015(8)
C3 0.0435(12) 0.0420(12) 0.0464(12) -0.0015(9) 0.0235(10) 0.0030(9)
C4 0.0449(13) 0.0489(13) 0.0487(13) 0.0112(10) 0.0252(10) 0.0052(10)
C5 0.0617(15) 0.0316(11) 0.0521(13) 0.0112(10) 0.0318(11) 0.0041(9)
C6 0.0501(12) 0.0250(9) 0.0437(12) -0.0003(8) 0.0274(10) -0.0025(8)
C7 0.0400(11) 0.0256(9) 0.0318(10) -0.0012(8) 0.0174(8) 0.0012(7)
C8 0.0437(12) 0.0318(10) 0.0455(12) -0.0057(9) 0.0175(10) -0.0067(9)
C9 0.0453(12) 0.0318(10) 0.0353(11) 0.0084(9) 0.0189(9) 0.0084(8)
C10 0.0429(13) 0.0663(16) 0.0394(12) 0.0159(11) 0.0127(10) 0.0135(11)
C11 0.0460(14) 0.0620(15) 0.0448(13) 0.0089(11) 0.0173(11) 0.0091(11)
C12 0.0576(17) 0.0686(19) 0.0663(17) 0.0020(14) 0.0123(14) 0.0031(14)
C13 0.0522(17) 0.072(2) 0.093(2) 0.0032(14) 0.0239(15) 0.0015(16)
C14 0.0557(16) 0.0690(18) 0.0522(15) 0.0069(13) 0.0204(12) -0.0060(12)
C15 0.0654(17) 0.0623(16) 0.0492(14) 0.0117(13) 0.0242(13) -0.0067(12)
C16 0.0590(17) 0.083(2) 0.0584(17) 0.0056(15) 0.0191(13) -0.0046(14)
C17 0.078(2) 0.081(2) 0.095(2) -0.0064(18) 0.0353(19) -0.0062(18)
C18 0.0414(11) 0.0269(9) 0.0277(9) -0.0020(8) 0.0170(8) 0.0014(7)
C19 0.0444(12) 0.0314(10) 0.0276(10) 0.0006(8) 0.0159(8) 0.0001(7)
C20 0.0425(12) 0.0505(13) 0.0335(11) 0.0057(10) 0.0177(9) 0.0017(9)
C21 0.0420(12) 0.0617(15) 0.0364(12) -0.0125(11) 0.0196(10) -0.0019(10)
C22 0.0565(14) 0.0423(12) 0.0443(13) -0.0175(10) 0.0268(11) -0.0056(9)
C23 0.0487(12) 0.0283(10) 0.0413(11) -0.0049(9) 0.0252(10) -0.0011(8)
C24 0.0405(11) 0.0219(9) 0.0324(10) -0.0012(8) 0.0168(8) -0.0029(7)
C25 0.0452(12) 0.0241(9) 0.0453(12) 0.0017(8) 0.0172(10) 0.0036(8)
C26 0.0444(12) 0.0273(10) 0.0397(11) -0.0045(8) 0.0213(9) -0.0047(8)
C27 0.0408(12) 0.0426(12) 0.0443(12) -0.0029(10) 0.0140(10) -0.0072(9)
C28 0.0453(13) 0.0436(12) 0.0464(13) 0.0002(10) 0.0231(10) -0.0001(9)
C29 0.0476(13) 0.0458(13) 0.0416(12) 0.0006(10) 0.0222(10) 0.0012(9)
C30 0.0579(15) 0.0465(13) 0.0435(13) 0.0084(11) 0.0221(11) 0.0030(10)
C31 0.0491(13) 0.0419(12) 0.0484(13) 0.0033(10) 0.0224(11) -0.0014(10)
C32 0.0588(15) 0.0465(13) 0.0504(14) 0.0055(11) 0.0231(11) -0.0037(10)
C33 0.0506(15) 0.0472(14) 0.0673(16) 0.0037(11) 0.0267(12) -0.0052(11)
C34 0.072(2) 0.0666(18) 0.084(2) 0.0144(15) 0.0318(16) -0.0169(16)

loop_
_atom_type_symbol
_atom_type_description
_atom_type_scat_dispersion_real
_atom_type_scat_dispersion_imag
_atom_type_scat_source
C C 0.0033 0.0016 'International Tables Vol C Tables 4.2.6.8 and 6.1.1.4'
H H 0.0000 0.0000 'International Tables Vol C Tables 4.2.6.8 and 6.1.1.4'
N N 0.0061 0.0033 'International Tables Vol C Tables 4.2.6.8 and 6.1.1.4'
Ni Ni 0.3393 1.1124 'International Tables Vol C Tables 4.2.6.8 and 6.1.1.4'
S S 0.1246 0.1234 'International Tables Vol C Tables 4.2.6.8 and 6.1.1.4'

loop_
_geom_angle_atom_site_label_1
_geom_angle_atom_site_label_2
_geom_angle_atom_site_label_3
_geom_angle_site_symmetry_1
_geom_angle_site_symmetry_3
_geom_angle
_geom_angle_publ_flag
N3 Ni1 N1 . . 101.11(7) ?
N3 Ni1 S1 . . 163.41(5) ?
N1 Ni1 S1 . . 86.26(5) ?
N3 Ni1 S3 . . 86.40(5) ?
N1 Ni1 S3 . . 164.97(5) ?
S1 Ni1 S3 . . 90.02(2) ?
C9 S1 Ni1 . . 93.66(7) ?
C9 S2 C10 . . 103.05(10) ?
C26 S3 Ni1 . . 93.75(7) ?
C26 S4 C27 . . 102.03(10) ?
C7 N1 N2 . . 113.29(16) ?
C7 N1 Ni1 . . 130.19(14) ?
N2 N1 Ni1 . . 116.46(11) ?
C9 N2 N1 . . 111.31(16) ?
C24 N3 N4 . . 113.59(15) ?
C24 N3 Ni1 . . 129.67(14) ?
N4 N3 Ni1 . . 116.71(11) ?
C26 N4 N3 . . 111.30(16) ?
C2 C1 C6 . . 118.27(18) ?
C2 C1 C7 . . 121.16(16) ?
C6 C1 C7 . . 120.55(18) ?
C3 C2 C1 . . 120.55(18) ?
C3 C2 H2 . . 119.7 ?
C1 C2 H2 . . 119.7 ?
C4 C3 C2 . . 120.3(2) ?
C4 C3 H3 . . 119.9 ?
C2 C3 H3 . . 119.9 ?
C3 C4 C5 . . 120.1(2) ?
C3 C4 H4 . . 119.9 ?
C5 C4 H4 . . 119.9 ?
C6 C5 C4 . . 120.1(2) ?
C6 C5 H5 . . 120.0 ?
C4 C5 H5 . . 120.0 ?
C5 C6 C1 . . 120.72(19) ?
C5 C6 H6 . . 119.6 ?
C1 C6 H6 . . 119.6 ?
N1 C7 C1 . . 119.58(17) ?
N1 C7 C8 . . 121.99(18) ?
C1 C7 C8 . . 118.42(16) ?
C7 C8 H8A . . 109.5 ?
C7 C8 H8B . . 109.5 ?
H8A C8 H8B . . 109.5 ?
C7 C8 H8C . . 109.5 ?
H8A C8 H8C . . 109.5 ?
H8B C8 H8C . . 109.5 ?
N2 C9 S1 . . 124.81(16) ?
N2 C9 S2 . . 120.52(16) ?
S1 C9 S2 . . 114.67(11) ?
C11 C10 S2 . . 115.86(17) ?
C11 C10 H10A . . 108.3 ?
S2 C10 H10A . . 108.3 ?
C11 C10 H10B . . 108.3 ?
S2 C10 H10B . . 108.3 ?
H10A C10 H10B . . 107.4 ?
C10 C11 C12 . . 110.8(2) ?
C10 C11 H11A . . 109.5 ?
C12 C11 H11A . . 109.5 ?
C10 C11 H11B . . 109.5 ?
C12 C11 H11B . . 109.5 ?
H11A C11 H11B . . 108.1 ?
C13 C12 C11 . . 114.6(2) ?
C13 C12 H12A . . 108.6 ?
C11 C12 H12A . . 108.6 ?
C13 C12 H12B . . 108.6 ?
C11 C12 H12B . . 108.6 ?
H12A C12 H12B . . 107.6 ?
C14 C13 C12 . . 113.5(2) ?
C14 C13 H13A . . 108.9 ?
C12 C13 H13A . . 108.9 ?
C14 C13 H13B . . 108.9 ?
C12 C13 H13B . . 108.9 ?
H13A C13 H13B . . 107.7 ?
C13 C14 C15 . . 114.0(2) ?
C13 C14 H14A . . 108.8 ?
C15 C14 H14A . . 108.8 ?
C13 C14 H14B . . 108.8 ?
C15 C14 H14B . . 108.8 ?
H14A C14 H14B . . 107.7 ?
C16 C15 C14 . . 115.3(2) ?
C16 C15 H15A . . 108.5 ?
C14 C15 H15A . . 108.5 ?
C16 C15 H15B . . 108.5 ?
C14 C15 H15B . . 108.5 ?
H15A C15 H15B . . 107.5 ?
C15 C16 C17 . . 113.7(2) ?
C15 C16 H16A . . 108.8 ?
C17 C16 H16A . . 108.8 ?
C15 C16 H16B . . 108.8 ?
C17 C16 H16B . . 108.8 ?
H16A C16 H16B . . 107.7 ?
C16 C17 H17A . . 109.5 ?
C16 C17 H17B . . 109.5 ?
H17A C17 H17B . . 109.5 ?
C16 C17 H17C . . 109.5 ?
H17A C17 H17C . . 109.5 ?
H17B C17 H17C . . 109.5 ?
C19 C18 C23 . . 118.78(18) ?
C19 C18 C24 . . 120.72(17) ?
C23 C18 C24 . . 120.44(17) ?
C20 C19 C18 . . 120.55(19) ?
C20 C19 H19 . . 119.7 ?
C18 C19 H19 . . 119.7 ?
C21 C20 C19 . . 120.0(2) ?
C21 C20 H20 . . 120.0 ?
C19 C20 H20 . . 120.0 ?
C22 C21 C20 . . 120.2(2) ?
C22 C21 H21 . . 119.9 ?
C20 C21 H21 . . 119.9 ?
C21 C22 C23 . . 119.9(2) ?
C21 C22 H22 . . 120.0 ?
C23 C22 H22 . . 120.0 ?
C22 C23 C18 . . 120.4(2) ?
C22 C23 H23 . . 119.8 ?
C18 C23 H23 . . 119.8 ?
N3 C24 C18 . . 118.85(17) ?
N3 C24 C25 . . 121.78(18) ?
C18 C24 C25 . . 119.33(16) ?
C24 C25 H25A . . 109.5 ?
C24 C25 H25B . . 109.5 ?
H25A C25 H25B . . 109.5 ?
C24 C25 H25C . . 109.5 ?
H25A C25 H25C . . 109.5 ?
H25B C25 H25C . . 109.5 ?
N4 C26 S3 . . 124.99(16) ?
N4 C26 S4 . . 120.22(16) ?
S3 C26 S4 . . 114.79(11) ?
C28 C27 S4 . . 114.80(15) ?
C28 C27 H27A . . 108.6 ?
S4 C27 H27A . . 108.6 ?
C28 C27 H27B . . 108.6 ?
S4 C27 H27B . . 108.6 ?
H27A C27 H27B . . 107.5 ?
C29 C28 C27 . . 111.69(18) ?
C29 C28 H28A . . 109.3 ?
C27 C28 H28A . . 109.3 ?
C29 C28 H28B . . 109.3 ?
C27 C28 H28B . . 109.3 ?
H28A C28 H28B . . 107.9 ?
C30 C29 C28 . . 113.72(18) ?
C30 C29 H29A . . 108.8 ?
C28 C29 H29A . . 108.8 ?
C30 C29 H29B . . 108.8 ?
C28 C29 H29B . . 108.8 ?
H29A C29 H29B . . 107.7 ?
C31 C30 C29 . . 114.60(18) ?
C31 C30 H30A . . 108.6 ?
C29 C30 H30A . . 108.6 ?
C31 C30 H30B . . 108.6 ?
C29 C30 H30B . . 108.6 ?
H30A C30 H30B . . 107.6 ?
C32 C31 C30 . . 114.30(19) ?
C32 C31 H31A . . 108.7 ?
C30 C31 H31A . . 108.7 ?
C32 C31 H31B . . 108.7 ?
C30 C31 H31B . . 108.7 ?
H31A C31 H31B . . 107.6 ?
C33 C32 C31 . . 114.56(19) ?
C33 C32 H32A . . 108.6 ?
C31 C32 H32A . . 108.6 ?
C33 C32 H32B . . 108.6 ?
C31 C32 H32B . . 108.6 ?
H32A C32 H32B . . 107.6 ?
C32 C33 C34 . . 113.5(2) ?
C32 C33 H33A . . 108.9 ?
C34 C33 H33A . . 108.9 ?
C32 C33 H33B . . 108.9 ?
C34 C33 H33B . . 108.9 ?
H33A C33 H33B . . 107.7 ?
C33 C34 H34A . . 109.5 ?
C33 C34 H34B . . 109.5 ?
H34A C34 H34B . . 109.5 ?
C33 C34 H34C . . 109.5 ?
H34A C34 H34C . . 109.5 ?
H34B C34 H34C . . 109.5 ?

loop_
_geom_bond_atom_site_label_1
_geom_bond_atom_site_label_2
_geom_bond_site_symmetry_2
_geom_bond_distance
_geom_bond_publ_flag
Ni1 N3 . 1.9318(15) ?
Ni1 N1 . 1.9392(16) ?
Ni1 S1 . 2.1506(6) ?
Ni1 S3 . 2.1573(6) ?
S1 C9 . 1.738(2) ?
S2 C9 . 1.746(2) ?
S2 C10 . 1.809(3) ?
S3 C26 . 1.738(2) ?
S4 C26 . 1.749(2) ?
S4 C27 . 1.809(2) ?
N1 C7 . 1.303(2) ?
N1 N2 . 1.414(2) ?
N2 C9 . 1.293(3) ?
N3 C24 . 1.302(2) ?
N3 N4 . 1.417(2) ?
N4 C26 . 1.290(2) ?
C1 C2 . 1.396(3) ?
C1 C6 . 1.403(3) ?
C1 C7 . 1.476(3) ?
C2 C3 . 1.386(3) ?
C2 H2 . 0.9500 ?
C3 C4 . 1.377(3) ?
C3 H3 . 0.9500 ?
C4 C5 . 1.383(3) ?
C4 H4 . 0.9500 ?
C5 C6 . 1.380(3) ?
C5 H5 . 0.9500 ?
C6 H6 . 0.9500 ?
C7 C8 . 1.496(3) ?
C8 H8A . 0.9800 ?
C8 H8B . 0.9800 ?
C8 H8C . 0.9800 ?
C10 C11 . 1.514(3) ?
C10 H10A . 0.9900 ?
C10 H10B . 0.9900 ?
C11 C12 . 1.526(4) ?
C11 H11A . 0.9900 ?
C11 H11B . 0.9900 ?
C12 C13 . 1.523(4) ?
C12 H12A . 0.9900 ?
C12 H12B . 0.9900 ?
C13 C14 . 1.496(4) ?
C13 H13A . 0.9900 ?
C13 H13B . 0.9900 ?
C14 C15 . 1.542(4) ?
C14 H14A . 0.9900 ?
C14 H14B . 0.9900 ?
C15 C16 . 1.498(4) ?
C15 H15A . 0.9900 ?
C15 H15B . 0.9900 ?
C16 C17 . 1.529(4) ?
C16 H16A . 0.9900 ?
C16 H16B . 0.9900 ?
C17 H17A . 0.9800 ?
C17 H17B . 0.9800 ?
C17 H17C . 0.9800 ?
C18 C19 . 1.393(3) ?
C18 C23 . 1.400(3) ?
C18 C24 . 1.479(3) ?
C19 C20 . 1.385(3) ?
C19 H19 . 0.9500 ?
C20 C21 . 1.384(3) ?
C20 H20 . 0.9500 ?
C21 C22 . 1.381(3) ?
C21 H21 . 0.9500 ?
C22 C23 . 1.388(3) ?
C22 H22 . 0.9500 ?
C23 H23 . 0.9500 ?
C24 C25 . 1.497(3) ?
C25 H25A . 0.9800 ?
C25 H25B . 0.9800 ?
C25 H25C . 0.9800 ?
C27 C28 . 1.516(3) ?
C27 H27A . 0.9900 ?
C27 H27B . 0.9900 ?
C28 C29 . 1.516(3) ?
C28 H28A . 0.9900 ?
C28 H28B . 0.9900 ?
C29 C30 . 1.512(3) ?
C29 H29A . 0.9900 ?
C29 H29B . 0.9900 ?
C30 C31 . 1.510(3) ?
C30 H30A . 0.9900 ?
C30 H30B . 0.9900 ?
C31 C32 . 1.509(3) ?
C31 H31A . 0.9900 ?
C31 H31B . 0.9900 ?
C32 C33 . 1.502(3) ?
C32 H32A . 0.9900 ?
C32 H32B . 0.9900 ?
C33 C34 . 1.513(3) ?
C33 H33A . 0.9900 ?
C33 H33B . 0.9900 ?
C34 H34A . 0.9800 ?
C34 H34B . 0.9800 ?
C34 H34C . 0.9800 ?

loop_
_geom_torsion_atom_site_label_1
_geom_torsion_atom_site_label_2
_geom_torsion_atom_site_label_3
_geom_torsion_atom_site_label_4
_geom_torsion_site_symmetry_1
_geom_torsion_site_symmetry_2
_geom_torsion_site_symmetry_3
_geom_torsion_site_symmetry_4
_geom_torsion
_geom_torsion_publ_flag
C7 N1 N2 C9 . . . . 161.19(16) ?
Ni1 N1 N2 C9 . . . . -21.57(19) ?
C24 N3 N4 C26 . . . . 159.67(17) ?
Ni1 N3 N4 C26 . . . . -22.02(19) ?
C6 C1 C2 C3 . . . . 1.3(3) ?
C7 C1 C2 C3 . . . . 179.60(18) ?
C1 C2 C3 C4 . . . . -0.6(3) ?
C2 C3 C4 C5 . . . . 0.1(3) ?
C3 C4 C5 C6 . . . . -0.4(3) ?
C4 C5 C6 C1 . . . . 1.2(3) ?
C2 C1 C6 C5 . . . . -1.7(3) ?
C7 C1 C6 C5 . . . . -179.93(18) ?
N2 N1 C7 C1 . . . . -173.58(15) ?
Ni1 N1 C7 C1 . . . . 9.7(3) ?
N2 N1 C7 C8 . . . . 5.9(2) ?
Ni1 N1 C7 C8 . . . . -170.90(14) ?
C2 C1 C7 N1 . . . . 38.0(3) ?
C6 C1 C7 N1 . . . . -143.77(19) ?
C2 C1 C7 C8 . . . . -141.45(19) ?
C6 C1 C7 C8 . . . . 36.8(3) ?
N1 N2 C9 S1 . . . . 0.3(2) ?
N1 N2 C9 S2 . . . . -179.64(13) ?
Ni1 S1 C9 N2 . . . . 16.87(17) ?
Ni1 S1 C9 S2 . . . . -163.16(10) ?
C10 S2 C9 N2 . . . . 10.39(19) ?
C10 S2 C9 S1 . . . . -169.58(11) ?
C9 S2 C10 C11 . . . . -78.20(19) ?
S2 C10 C11 C12 . . . . -174.06(18) ?
C10 C11 C12 C13 . . . . -177.1(2) ?
C11 C12 C13 C14 . . . . 78.4(3) ?
C12 C13 C14 C15 . . . . -171.3(2) ?
C13 C14 C15 C16 . . . . -71.2(3) ?
C14 C15 C16 C17 . . . . -177.2(2) ?
C23 C18 C19 C20 . . . . 1.0(3) ?
C24 C18 C19 C20 . . . . 178.05(17) ?
C18 C19 C20 C21 . . . . -0.2(3) ?
C19 C20 C21 C22 . . . . 0.3(3) ?
C20 C21 C22 C23 . . . . -1.1(3) ?
C21 C22 C23 C18 . . . . 1.9(3) ?
C19 C18 C23 C22 . . . . -1.8(3) ?
C24 C18 C23 C22 . . . . -178.93(18) ?
N4 N3 C24 C18 . . . . -169.77(15) ?
Ni1 N3 C24 C18 . . . . 12.2(3) ?
N4 N3 C24 C25 . . . . 7.7(2) ?
Ni1 N3 C24 C25 . . . . -170.32(13) ?
C19 C18 C24 N3 . . . . 36.4(3) ?
C23 C18 C24 N3 . . . . -146.61(18) ?
C19 C18 C24 C25 . . . . -141.20(18) ?
C23 C18 C24 C25 . . . . 35.8(3) ?
N3 N4 C26 S3 . . . . 2.3(2) ?
N3 N4 C26 S4 . . . . -176.86(13) ?
Ni1 S3 C26 N4 . . . . 14.51(18) ?
Ni1 S3 C26 S4 . . . . -166.32(10) ?
C27 S4 C26 N4 . . . . 7.20(19) ?
C27 S4 C26 S3 . . . . -172.01(11) ?
C26 S4 C27 C28 . . . . -78.59(18) ?
S4 C27 C28 C29 . . . . 175.22(15) ?
C27 C28 C29 C30 . . . . 178.15(19) ?
C28 C29 C30 C31 . . . . -174.7(2) ?
C29 C30 C31 C32 . . . . 177.5(2) ?
C30 C31 C32 C33 . . . . -174.7(2) ?
C31 C32 C33 C34 . . . . 179.3(2) ?
